data_7002253
loop_
_publ_author_name
'Salomon, Marcel Ahijado'
'Jungton, Ann-Katrin'
'Braun, Thomas'

_publ_section_title
;
 Activation of ethylene and ammonia at iridium: C--H versus N--H
 oxidative addition
;
_journal_issue 37
_journal_name_full 'Dalton Transactions'
_journal_page_first 7669
_journal_page_last 7677
_journal_paper_doi 10.1039/b906189d
_journal_year 2009
_chemical_formula_moiety 'C23 H47 F4 Ir N2 P2'
_chemical_formula_sum 'C23 H47 F4 Ir N2 P2'
_chemical_formula_weight 681.77
_chemical_name_systematic
;
?
;
_space_group_IT_number 2
_symmetry_cell_setting triclinic
_symmetry_space_group_name_Hall '-P 1'
_symmetry_space_group_name_H-M 'P -1'
_atom_sites_solution_hydrogens difmap
_atom_sites_solution_primary direct
_atom_sites_solution_secondary difmap
_audit_creation_method SHELXL-97
_cell_angle_alpha 75.886(15)
_cell_angle_beta 86.624(14)
_cell_angle_gamma 73.932(13)
_cell_formula_units_Z 2
_cell_length_a 8.7052(14)
_cell_length_b 10.2909(19)
_cell_length_c 16.232(3)
_cell_measurement_reflns_used 5000
_cell_measurement_temperature 100(2)
_cell_measurement_theta_max 25
_cell_measurement_theta_min 5
_cell_volume 1355.1(4)
_computing_cell_refinement 'X-AREA (Stoe & Cie, 2002)'
_computing_data_collection 'X-AREA (Stoe & Cie, 2002)'
_computing_data_reduction 'X-RED (Stoe & Cie, 2002)'
_computing_molecular_graphics 'DIAMOND (Brandenburg & Berndt, 1999)'
_computing_publication_material 'SHELXL97 (Sheldrick, 1997)'
_computing_structure_refinement 'SHELXL97 (Sheldrick, 1997)'
_computing_structure_solution 'SIR2004 (Burla et al., 2005)'
_diffrn_ambient_temperature 100(2)
_diffrn_detector_area_resol_mean 6.67
_diffrn_measured_fraction_theta_full 0.999
_diffrn_measured_fraction_theta_max 0.999
_diffrn_measurement_device 'Stoe IPDS-2t diffractometer'
_diffrn_measurement_method '\w-rotation,\w-incr.=1\%,321 exposures'
_diffrn_radiation_collimation '0.5 mm diameter monocapillary'
_diffrn_radiation_monochromator 'planar graphite'
_diffrn_radiation_source 'long fine focus sealed X-ray tube'
_diffrn_radiation_type MoK\a
_diffrn_radiation_wavelength 0.71073
_diffrn_reflns_av_R_equivalents 0.0576
_diffrn_reflns_av_sigmaI/netI 0.0114
_diffrn_reflns_limit_h_max 11
_diffrn_reflns_limit_h_min -11
_diffrn_reflns_limit_k_max 13
_diffrn_reflns_limit_k_min -12
_diffrn_reflns_limit_l_max 21
_diffrn_reflns_limit_l_min -21
_diffrn_reflns_number 22666
_diffrn_reflns_theta_full 27.50
_diffrn_reflns_theta_max 27.50
_diffrn_reflns_theta_min 2.59
_diffrn_standards_decay_% 0
_diffrn_standards_interval_count 0
_diffrn_standards_interval_time 0
_diffrn_standards_number 0
_exptl_absorpt_coefficient_mu 5.086
_exptl_absorpt_correction_T_max 0.6864
_exptl_absorpt_correction_T_min 0.4295
_exptl_absorpt_correction_type numerical
_exptl_absorpt_process_details
;
The crystal faces were indexed by microscope on the diffractometer. After
that a numerical absorption correction basing on a Gaussian algorithsm
was applied, which is implemented in the X-RED program (Stoe, 2002).
;
_exptl_crystal_colour colorless
_exptl_crystal_density_diffrn 1.671
_exptl_crystal_density_method none
_exptl_crystal_description plate
_exptl_crystal_F_000 684
_exptl_crystal_size_max 0.20
_exptl_crystal_size_mid 0.16
_exptl_crystal_size_min 0.08
_refine_diff_density_max 2.545
_refine_diff_density_min -1.920
_refine_diff_density_rms 0.113
_refine_ls_extinction_coef 0.0037(3)
_refine_ls_extinction_expression Fc^*^=kFc[1+0.001xFc^2^\l^3^/sin(2\q)]^-1/4^
_refine_ls_extinction_method SHELXL
_refine_ls_goodness_of_fit_ref 1.007
_refine_ls_hydrogen_treatment mixed
_refine_ls_matrix_type full
_refine_ls_number_parameters 309
_refine_ls_number_reflns 6215
_refine_ls_number_restraints 1
_refine_ls_restrained_S_all 1.007
_refine_ls_R_factor_all 0.0222
_refine_ls_R_factor_gt 0.0201
_refine_ls_shift/su_max 0.002
_refine_ls_shift/su_mean 0.000
_refine_ls_structure_factor_coef Fsqd
_refine_ls_weighting_details 'calc w=1/[\s^2^(Fo^2^)+(0.0435P)^2^] where P=(Fo^2^+2Fc^2^)/3'
_refine_ls_weighting_scheme calc
_refine_ls_wR_factor_gt 0.0504
_refine_ls_wR_factor_ref 0.0511
_reflns_number_gt 5845
_reflns_number_total 6215
_reflns_threshold_expression I>2sigma(I)
_cod_data_source_file b906189d.txt
_cod_data_source_block akju19_complex3
_cod_database_code 7002253

loop_
_symmetry_equiv_pos_as_xyz
'x, y, z'
'-x, -y, -z'

loop_
_atom_site_label
_atom_site_type_symbol
_atom_site_fract_x
_atom_site_fract_y
_atom_site_fract_z
_atom_site_U_iso_or_equiv
_atom_site_adp_type
_atom_site_occupancy
_atom_site_symmetry_multiplicity
_atom_site_calc_flag
_atom_site_refinement_flags
_atom_site_disorder_assembly
_atom_site_disorder_group
C1 C 0.6613(3) 0.2706(3) 0.35746(16) 0.0144(5) Uani 1 1 d . . .
H1 H 0.7160 0.2730 0.3014 0.017 Uiso 1 1 calc R . .
C2 C 0.6912(3) 0.3912(3) 0.38861(18) 0.0196(5) Uani 1 1 d . . .
H2A H 0.8053 0.3866 0.3842 0.029 Uiso 1 1 calc R . .
H2B H 0.6582 0.3839 0.4480 0.029 Uiso 1 1 calc R . .
H2C H 0.6293 0.4800 0.3535 0.029 Uiso 1 1 calc R . .
C3 C 0.7508(3) 0.1325(3) 0.41640(18) 0.0207(5) Uani 1 1 d . . .
H3A H 0.7513 0.0554 0.3908 0.031 Uiso 1 1 calc R . .
H3B H 0.6972 0.1204 0.4714 0.031 Uiso 1 1 calc R . .
H3C H 0.8611 0.1335 0.4246 0.031 Uiso 1 1 calc R . .
C4 C 0.4521(3) 0.1403(3) 0.28803(15) 0.0141(4) Uani 1 1 d . . .
H4 H 0.3438 0.1621 0.2621 0.017 Uiso 1 1 calc R . .
C5 C 0.5686(3) 0.1374(3) 0.21380(16) 0.0168(5) Uani 1 1 d . . .
H5A H 0.5531 0.0724 0.1819 0.025 Uiso 1 1 calc R . .
H5B H 0.6786 0.1071 0.2356 0.025 Uiso 1 1 calc R . .
H5C H 0.5487 0.2309 0.1763 0.025 Uiso 1 1 calc R . .
C6 C 0.4794(4) -0.0060(3) 0.34657(17) 0.0196(5) Uani 1 1 d . . .
H6A H 0.3969 -0.0051 0.3903 0.029 Uiso 1 1 calc R . .
H6B H 0.5850 -0.0342 0.3737 0.029 Uiso 1 1 calc R . .
H6C H 0.4739 -0.0720 0.3131 0.029 Uiso 1 1 calc R . .
C7 C 0.3548(3) 0.2406(3) 0.43986(16) 0.0155(5) Uani 1 1 d . . .
H7 H 0.4191 0.1453 0.4690 0.019 Uiso 1 1 calc R . .
C8 C 0.1838(3) 0.2336(3) 0.42883(18) 0.0207(5) Uani 1 1 d . . .
H8A H 0.1153 0.3276 0.4060 0.031 Uiso 1 1 calc R . .
H8B H 0.1430 0.1937 0.4840 0.031 Uiso 1 1 calc R . .
H8C H 0.1836 0.1751 0.3894 0.031 Uiso 1 1 calc R . .
C9 C 0.3536(4) 0.3382(3) 0.49764(17) 0.0221(5) Uani 1 1 d . . .
H9A H 0.4632 0.3263 0.5155 0.033 Uiso 1 1 calc R . .
H9B H 0.2887 0.3160 0.5478 0.033 Uiso 1 1 calc R . .
H9C H 0.3080 0.4348 0.4666 0.033 Uiso 1 1 calc R . .
C10 C -0.0366(3) 0.7511(3) 0.16702(16) 0.0155(5) Uani 1 1 d . . .
H10 H -0.0274 0.6773 0.1354 0.019 Uiso 1 1 calc R . .
C11 C -0.1449(3) 0.7191(3) 0.24271(19) 0.0220(5) Uani 1 1 d . . .
H11A H -0.2390 0.7000 0.2233 0.033 Uiso 1 1 calc R . .
H11B H -0.1789 0.7994 0.2684 0.033 Uiso 1 1 calc R . .
H11C H -0.0859 0.6376 0.2850 0.033 Uiso 1 1 calc R . .
C12 C -0.1210(3) 0.8889(3) 0.10607(17) 0.0182(5) Uani 1 1 d . . .
H12A H -0.0635 0.8989 0.0521 0.027 Uiso 1 1 calc R . .
H12B H -0.1223 0.9666 0.1313 0.027 Uiso 1 1 calc R . .
H12C H -0.2309 0.8893 0.0958 0.027 Uiso 1 1 calc R . .
C13 C 0.1615(3) 0.8372(3) 0.28116(16) 0.0164(5) Uani 1 1 d . . .
H13 H 0.2751 0.8356 0.2893 0.020 Uiso 1 1 calc R . .
C14 C 0.1071(4) 0.7740(3) 0.36970(17) 0.0232(6) Uani 1 1 d . . .
H14A H -0.0085 0.7864 0.3688 0.035 Uiso 1 1 calc R . .
H14B H 0.1328 0.8208 0.4108 0.035 Uiso 1 1 calc R . .
H14C H 0.1624 0.6745 0.3861 0.035 Uiso 1 1 calc R . .
C15 C 0.0727(4) 0.9919(3) 0.25362(18) 0.0215(5) Uani 1 1 d . . .
H15A H 0.1089 1.0315 0.1972 0.032 Uiso 1 1 calc R . .
H15B H 0.0947 1.0408 0.2945 0.032 Uiso 1 1 calc R . .
H15C H -0.0425 1.0023 0.2516 0.032 Uiso 1 1 calc R . .
C16 C 0.2451(3) 0.8408(3) 0.10696(16) 0.0153(5) Uani 1 1 d . . .
H16 H 0.1606 0.9310 0.0904 0.018 Uiso 1 1 calc R . .
C17 C 0.3976(3) 0.8754(3) 0.12559(19) 0.0221(5) Uani 1 1 d . . .
H17A H 0.4437 0.9153 0.0721 0.033 Uiso 1 1 calc R . .
H17B H 0.4750 0.7902 0.1554 0.033 Uiso 1 1 calc R . .
H17C H 0.3719 0.9427 0.1612 0.033 Uiso 1 1 calc R . .
C18 C 0.2655(3) 0.7722(3) 0.03175(17) 0.0188(5) Uani 1 1 d . . .
H18A H 0.3489 0.6837 0.0453 0.028 Uiso 1 1 calc R . .
H18B H 0.2963 0.8340 -0.0186 0.028 Uiso 1 1 calc R . .
H18C H 0.1644 0.7551 0.0205 0.028 Uiso 1 1 calc R . .
C19 C 0.2131(3) 0.4246(2) 0.16467(15) 0.0121(4) Uani 1 1 d . . .
C20 C 0.2737(3) 0.4022(3) 0.08586(16) 0.0142(5) Uani 1 1 d . . .
C21 C 0.1998(3) 0.3512(3) 0.03330(16) 0.0172(5) Uani 1 1 d . . .
C22 C 0.0032(3) 0.3360(3) 0.12319(16) 0.0149(5) Uani 1 1 d . . .
C23 C 0.0701(3) 0.3866(3) 0.17942(15) 0.0140(4) Uani 1 1 d . . .
Ir1 Ir 0.317598(10) 0.504484(9) 0.251075(5) 0.01015(4) Uani 1 1 d D . .
H1A H 0.394(4) 0.552(3) 0.3086(19) 0.012 Uiso 1 1 d D . .
H1B H 0.222(4) 0.443(3) 0.3105(18) 0.012 Uiso 1 1 d D . .
N1 N 0.5435(3) 0.5127(2) 0.17751(14) 0.0151(4) Uani 1 1 d . . .
H1C H 0.5875 0.4297 0.1638 0.023 Uiso 1 1 calc R . .
H1D H 0.6140 0.5301 0.2099 0.023 Uiso 1 1 calc R . .
H1E H 0.5203 0.5818 0.1292 0.023 Uiso 1 1 calc R . .
N2 N 0.0652(3) 0.3169(2) 0.04997(14) 0.0180(4) Uani 1 1 d . . .
P1 P 0.44672(7) 0.29022(6) 0.33537(4) 0.01135(11) Uani 1 1 d . . .
P2 P 0.17052(7) 0.73270(6) 0.20115(4) 0.01146(11) Uani 1 1 d . . .
F1 F 0.41349(19) 0.43055(17) 0.05671(10) 0.0186(3) Uani 1 1 d . . .
F2 F 0.2674(2) 0.3335(2) -0.04156(11) 0.0284(4) Uani 1 1 d . . .
F3 F -0.13506(19) 0.30078(17) 0.14304(10) 0.0202(3) Uani 1 1 d . . .
F4 F -0.01350(19) 0.39655(18) 0.25175(10) 0.0212(3) Uani 1 1 d . . .

loop_
_atom_site_aniso_label
_atom_site_aniso_U_11
_atom_site_aniso_U_22
_atom_site_aniso_U_33
_atom_site_aniso_U_23
_atom_site_aniso_U_13
_atom_site_aniso_U_12
C1 0.0133(11) 0.0181(11) 0.0122(11) -0.0036(9) -0.0014(8) -0.0046(9)
C2 0.0185(12) 0.0222(13) 0.0212(13) -0.0081(10) -0.0034(10) -0.0073(10)
C3 0.0171(12) 0.0207(13) 0.0217(13) -0.0012(10) -0.0070(10) -0.0029(10)
C4 0.0161(11) 0.0149(11) 0.0126(11) -0.0039(9) -0.0006(9) -0.0057(9)
C5 0.0184(12) 0.0185(12) 0.0157(11) -0.0080(9) 0.0025(9) -0.0055(10)
C6 0.0266(13) 0.0155(11) 0.0180(12) -0.0036(9) -0.0011(10) -0.0079(10)
C7 0.0174(12) 0.0171(11) 0.0117(11) -0.0033(9) 0.0021(9) -0.0049(9)
C8 0.0177(12) 0.0264(13) 0.0182(12) -0.0025(10) 0.0048(10) -0.0096(10)
C9 0.0308(15) 0.0243(13) 0.0130(12) -0.0079(10) 0.0051(10) -0.0083(11)
C10 0.0143(11) 0.0161(11) 0.0174(12) -0.0052(9) -0.0018(9) -0.0048(9)
C11 0.0146(12) 0.0225(13) 0.0274(14) -0.0020(11) 0.0025(10) -0.0062(10)
C12 0.0154(11) 0.0176(12) 0.0197(12) -0.0047(10) -0.0051(9) -0.0004(9)
C13 0.0170(11) 0.0178(12) 0.0156(11) -0.0062(9) -0.0015(9) -0.0046(9)
C14 0.0315(15) 0.0245(13) 0.0143(12) -0.0108(10) 0.0027(10) -0.0036(11)
C15 0.0263(14) 0.0174(12) 0.0227(13) -0.0099(10) -0.0012(11) -0.0044(10)
C16 0.0163(11) 0.0141(11) 0.0147(11) -0.0012(9) 0.0009(9) -0.0050(9)
C17 0.0200(13) 0.0243(13) 0.0253(14) -0.0047(11) 0.0031(10) -0.0131(11)
C18 0.0224(13) 0.0192(12) 0.0133(11) -0.0031(9) 0.0011(9) -0.0038(10)
C19 0.0132(11) 0.0116(10) 0.0113(10) -0.0028(8) 0.0008(8) -0.0033(8)
C20 0.0139(11) 0.0162(11) 0.0136(11) -0.0025(9) 0.0031(9) -0.0075(9)
C21 0.0215(13) 0.0213(12) 0.0117(11) -0.0065(9) 0.0043(9) -0.0092(10)
C22 0.0129(11) 0.0166(11) 0.0175(12) -0.0057(9) 0.0019(9) -0.0065(9)
C23 0.0150(11) 0.0174(11) 0.0107(10) -0.0055(9) 0.0031(9) -0.0049(9)
Ir1 0.01058(6) 0.01190(6) 0.00886(6) -0.00300(3) 0.00068(3) -0.00415(3)
N1 0.0120(9) 0.0172(10) 0.0164(10) -0.0031(8) 0.0026(8) -0.0056(8)
N2 0.0198(11) 0.0229(11) 0.0150(10) -0.0070(8) 0.0015(8) -0.0103(9)
P1 0.0125(3) 0.0137(3) 0.0092(3) -0.0035(2) 0.0008(2) -0.0051(2)
P2 0.0126(3) 0.0130(3) 0.0102(3) -0.0037(2) 0.0004(2) -0.0050(2)
F1 0.0181(7) 0.0259(8) 0.0170(7) -0.0090(6) 0.0086(6) -0.0128(6)
F2 0.0344(10) 0.0479(11) 0.0172(8) -0.0201(8) 0.0134(7) -0.0262(9)
F3 0.0147(7) 0.0280(8) 0.0241(8) -0.0118(7) 0.0041(6) -0.0117(6)
F4 0.0199(8) 0.0352(9) 0.0158(7) -0.0139(7) 0.0089(6) -0.0146(7)

loop_
_atom_type_symbol
_atom_type_description
_atom_type_scat_dispersion_real
_atom_type_scat_dispersion_imag
_atom_type_scat_source
C C 0.0033 0.0016 'International Tables Vol C Tables 4.2.6.8 and 6.1.1.4'
H H 0.0000 0.0000 'International Tables Vol C Tables 4.2.6.8 and 6.1.1.4'
Ir Ir -1.4442 7.9887 'International Tables Vol C Tables 4.2.6.8 and 6.1.1.4'
N N 0.0061 0.0033 'International Tables Vol C Tables 4.2.6.8 and 6.1.1.4'
P P 0.1023 0.0942 'International Tables Vol C Tables 4.2.6.8 and 6.1.1.4'
F F 0.0171 0.0103 'International Tables Vol C Tables 4.2.6.8 and 6.1.1.4'

loop_
_geom_angle_atom_site_label_1
_geom_angle_atom_site_label_2
_geom_angle_atom_site_label_3
_geom_angle
_geom_angle_site_symmetry_1
_geom_angle_site_symmetry_3
_geom_angle_publ_flag
C3 C1 C2 108.8(2) . . ?
C3 C1 P1 116.01(18) . . ?
C2 C1 P1 114.43(18) . . ?
C3 C1 H1 105.5 . . ?
C2 C1 H1 105.5 . . ?
P1 C1 H1 105.5 . . ?
C1 C2 H2A 109.5 . . ?
C1 C2 H2B 109.5 . . ?
H2A C2 H2B 109.5 . . ?
C1 C2 H2C 109.5 . . ?
H2A C2 H2C 109.5 . . ?
H2B C2 H2C 109.5 . . ?
C1 C3 H3A 109.5 . . ?
C1 C3 H3B 109.5 . . ?
H3A C3 H3B 109.5 . . ?
C1 C3 H3C 109.5 . . ?
H3A C3 H3C 109.5 . . ?
H3B C3 H3C 109.5 . . ?
C5 C4 C6 110.2(2) . . ?
C5 C4 P1 110.33(17) . . ?
C6 C4 P1 119.11(18) . . ?
C5 C4 H4 105.4 . . ?
C6 C4 H4 105.4 . . ?
P1 C4 H4 105.4 . . ?
C4 C5 H5A 109.5 . . ?
C4 C5 H5B 109.5 . . ?
H5A C5 H5B 109.5 . . ?
C4 C5 H5C 109.5 . . ?
H5A C5 H5C 109.5 . . ?
H5B C5 H5C 109.5 . . ?
C4 C6 H6A 109.5 . . ?
C4 C6 H6B 109.5 . . ?
H6A C6 H6B 109.5 . . ?
C4 C6 H6C 109.5 . . ?
H6A C6 H6C 109.5 . . ?
H6B C6 H6C 109.5 . . ?
C9 C7 C8 109.4(2) . . ?
C9 C7 P1 113.30(18) . . ?
C8 C7 P1 110.70(18) . . ?
C9 C7 H7 107.7 . . ?
C8 C7 H7 107.7 . . ?
P1 C7 H7 107.7 . . ?
C7 C8 H8A 109.5 . . ?
C7 C8 H8B 109.5 . . ?
H8A C8 H8B 109.5 . . ?
C7 C8 H8C 109.5 . . ?
H8A C8 H8C 109.5 . . ?
H8B C8 H8C 109.5 . . ?
C7 C9 H9A 109.5 . . ?
C7 C9 H9B 109.5 . . ?
H9A C9 H9B 109.5 . . ?
C7 C9 H9C 109.5 . . ?
H9A C9 H9C 109.5 . . ?
H9B C9 H9C 109.5 . . ?
C11 C10 C12 109.6(2) . . ?
C11 C10 P2 112.08(18) . . ?
C12 C10 P2 116.73(18) . . ?
C11 C10 H10 105.9 . . ?
C12 C10 H10 105.9 . . ?
P2 C10 H10 105.9 . . ?
C10 C11 H11A 109.5 . . ?
C10 C11 H11B 109.5 . . ?
H11A C11 H11B 109.5 . . ?
C10 C11 H11C 109.5 . . ?
H11A C11 H11C 109.5 . . ?
H11B C11 H11C 109.5 . . ?
C10 C12 H12A 109.5 . . ?
C10 C12 H12B 109.5 . . ?
H12A C12 H12B 109.5 . . ?
C10 C12 H12C 109.5 . . ?
H12A C12 H12C 109.5 . . ?
H12B C12 H12C 109.5 . . ?
C15 C13 C14 110.1(2) . . ?
C15 C13 P2 116.14(18) . . ?
C14 C13 P2 114.98(19) . . ?
C15 C13 H13 104.8 . . ?
C14 C13 H13 104.8 . . ?
P2 C13 H13 104.8 . . ?
C13 C14 H14A 109.5 . . ?
C13 C14 H14B 109.5 . . ?
H14A C14 H14B 109.5 . . ?
C13 C14 H14C 109.5 . . ?
H14A C14 H14C 109.5 . . ?
H14B C14 H14C 109.5 . . ?
C13 C15 H15A 109.5 . . ?
C13 C15 H15B 109.5 . . ?
H15A C15 H15B 109.5 . . ?
C13 C15 H15C 109.5 . . ?
H15A C15 H15C 109.5 . . ?
H15B C15 H15C 109.5 . . ?
C17 C16 C18 112.0(2) . . ?
C17 C16 P2 112.98(18) . . ?
C18 C16 P2 110.48(18) . . ?
C17 C16 H16 107.0 . . ?
C18 C16 H16 107.0 . . ?
P2 C16 H16 107.0 . . ?
C16 C17 H17A 109.5 . . ?
C16 C17 H17B 109.5 . . ?
H17A C17 H17B 109.5 . . ?
C16 C17 H17C 109.5 . . ?
H17A C17 H17C 109.5 . . ?
H17B C17 H17C 109.5 . . ?
C16 C18 H18A 109.5 . . ?
C16 C18 H18B 109.5 . . ?
H18A C18 H18B 109.5 . . ?
C16 C18 H18C 109.5 . . ?
H18A C18 H18C 109.5 . . ?
H18B C18 H18C 109.5 . . ?
C23 C19 C20 109.1(2) . . ?
C23 C19 Ir1 124.06(18) . . ?
C20 C19 Ir1 126.83(18) . . ?
F1 C20 C21 115.5(2) . . ?
F1 C20 C19 120.7(2) . . ?
C21 C20 C19 123.8(2) . . ?
N2 C21 F2 115.7(2) . . ?
N2 C21 C20 124.9(2) . . ?
F2 C21 C20 119.4(2) . . ?
N2 C22 F3 115.6(2) . . ?
N2 C22 C23 124.8(2) . . ?
F3 C22 C23 119.6(2) . . ?
F4 C23 C22 114.9(2) . . ?
F4 C23 C19 121.5(2) . . ?
C22 C23 C19 123.7(2) . . ?
C19 Ir1 N1 96.44(9) . . ?
C19 Ir1 P1 95.98(7) . . ?
N1 Ir1 P1 90.38(6) . . ?
C19 Ir1 P2 94.87(7) . . ?
N1 Ir1 P2 98.92(6) . . ?
P1 Ir1 P2 164.82(2) . . ?
C19 Ir1 H1A 177.2(13) . . ?
N1 Ir1 H1A 81.8(13) . . ?
P1 Ir1 H1A 81.9(13) . . ?
P2 Ir1 H1A 87.5(13) . . ?
C19 Ir1 H1B 84.1(13) . . ?
N1 Ir1 H1B 155.1(13) . . ?
P1 Ir1 H1B 64.9(13) . . ?
P2 Ir1 H1B 105.8(13) . . ?
H1A Ir1 H1B 96.6(19) . . ?
Ir1 N1 H1C 109.5 . . ?
Ir1 N1 H1D 109.5 . . ?
H1C N1 H1D 109.5 . . ?
Ir1 N1 H1E 109.5 . . ?
H1C N1 H1E 109.5 . . ?
H1D N1 H1E 109.5 . . ?
C21 N2 C22 113.8(2) . . ?
C7 P1 C1 106.13(12) . . ?
C7 P1 C4 101.99(12) . . ?
C1 P1 C4 104.17(11) . . ?
C7 P1 Ir1 115.54(9) . . ?
C1 P1 Ir1 113.87(8) . . ?
C4 P1 Ir1 113.81(8) . . ?
C16 P2 C13 101.06(12) . . ?
C16 P2 C10 101.91(12) . . ?
C13 P2 C10 109.09(12) . . ?
C16 P2 Ir1 118.31(9) . . ?
C13 P2 Ir1 111.51(8) . . ?
C10 P2 Ir1 113.78(9) . . ?

loop_
_geom_bond_atom_site_label_1
_geom_bond_atom_site_label_2
_geom_bond_distance
_geom_bond_site_symmetry_2
_geom_bond_publ_flag
C1 C3 1.534(4) . ?
C1 C2 1.538(4) . ?
C1 P1 1.869(3) . ?
C1 H1 1.0000 . ?
C2 H2A 0.9800 . ?
C2 H2B 0.9800 . ?
C2 H2C 0.9800 . ?
C3 H3A 0.9800 . ?
C3 H3B 0.9800 . ?
C3 H3C 0.9800 . ?
C4 C5 1.529(3) . ?
C4 C6 1.535(3) . ?
C4 P1 1.873(3) . ?
C4 H4 1.0000 . ?
C5 H5A 0.9800 . ?
C5 H5B 0.9800 . ?
C5 H5C 0.9800 . ?
C6 H6A 0.9800 . ?
C6 H6B 0.9800 . ?
C6 H6C 0.9800 . ?
C7 C9 1.530(4) . ?
C7 C8 1.534(4) . ?
C7 P1 1.850(3) . ?
C7 H7 1.0000 . ?
C8 H8A 0.9800 . ?
C8 H8B 0.9800 . ?
C8 H8C 0.9800 . ?
C9 H9A 0.9800 . ?
C9 H9B 0.9800 . ?
C9 H9C 0.9800 . ?
C10 C11 1.531(4) . ?
C10 C12 1.534(4) . ?
C10 P2 1.863(3) . ?
C10 H10 1.0000 . ?
C11 H11A 0.9800 . ?
C11 H11B 0.9800 . ?
C11 H11C 0.9800 . ?
C12 H12A 0.9800 . ?
C12 H12B 0.9800 . ?
C12 H12C 0.9800 . ?
C13 C15 1.531(4) . ?
C13 C14 1.532(4) . ?
C13 P2 1.863(3) . ?
C13 H13 1.0000 . ?
C14 H14A 0.9800 . ?
C14 H14B 0.9800 . ?
C14 H14C 0.9800 . ?
C15 H15A 0.9800 . ?
C15 H15B 0.9800 . ?
C15 H15C 0.9800 . ?
C16 C17 1.530(4) . ?
C16 C18 1.531(4) . ?
C16 P2 1.857(3) . ?
C16 H16 1.0000 . ?
C17 H17A 0.9800 . ?
C17 H17B 0.9800 . ?
C17 H17C 0.9800 . ?
C18 H18A 0.9800 . ?
C18 H18B 0.9800 . ?
C18 H18C 0.9800 . ?
C19 C23 1.396(3) . ?
C19 C20 1.402(3) . ?
C19 Ir1 2.144(2) . ?
C20 F1 1.361(3) . ?
C20 C21 1.374(4) . ?
C21 N2 1.310(3) . ?
C21 F2 1.349(3) . ?
C22 N2 1.312(3) . ?
C22 F3 1.350(3) . ?
C22 C23 1.380(4) . ?
C23 F4 1.355(3) . ?
Ir1 N1 2.251(2) . ?
Ir1 P1 2.3098(8) . ?
Ir1 P2 2.3111(8) . ?
Ir1 H1A 1.43(2) . ?
Ir1 H1B 1.38(2) . ?
N1 H1C 0.9100 . ?
N1 H1D 0.9100 . ?
N1 H1E 0.9100 . ?

loop_
_geom_torsion_atom_site_label_1
_geom_torsion_atom_site_label_2
_geom_torsion_atom_site_label_3
_geom_torsion_atom_site_label_4
_geom_torsion
_geom_torsion_site_symmetry_1
_geom_torsion_site_symmetry_2
_geom_torsion_site_symmetry_3
_geom_torsion_site_symmetry_4
_geom_torsion_publ_flag
C23 C19 C20 F1 -179.6(2) . . . . ?
Ir1 C19 C20 F1 0.5(3) . . . . ?
C23 C19 C20 C21 0.2(3) . . . . ?
Ir1 C19 C20 C21 -179.7(2) . . . . ?
F1 C20 C21 N2 179.6(2) . . . . ?
C19 C20 C21 N2 -0.2(4) . . . . ?
F1 C20 C21 F2 -0.4(4) . . . . ?
C19 C20 C21 F2 179.8(2) . . . . ?
N2 C22 C23 F4 -179.3(2) . . . . ?
F3 C22 C23 F4 -0.2(3) . . . . ?
N2 C22 C23 C19 0.4(4) . . . . ?
F3 C22 C23 C19 179.5(2) . . . . ?
C20 C19 C23 F4 179.4(2) . . . . ?
Ir1 C19 C23 F4 -0.7(3) . . . . ?
C20 C19 C23 C22 -0.3(3) . . . . ?
Ir1 C19 C23 C22 179.61(19) . . . . ?
C23 C19 Ir1 N1 175.1(2) . . . . ?
C20 C19 Ir1 N1 -5.0(2) . . . . ?
C23 C19 Ir1 P1 84.1(2) . . . . ?
C20 C19 Ir1 P1 -96.0(2) . . . . ?
C23 C19 Ir1 P2 -85.3(2) . . . . ?
C20 C19 Ir1 P2 94.6(2) . . . . ?
F2 C21 N2 C22 -179.8(2) . . . . ?
C20 C21 N2 C22 0.2(4) . . . . ?
F3 C22 N2 C21 -179.5(2) . . . . ?
C23 C22 N2 C21 -0.3(4) . . . . ?
C9 C7 P1 C1 64.4(2) . . . . ?
C8 C7 P1 C1 -172.30(18) . . . . ?
C9 C7 P1 C4 173.14(19) . . . . ?
C8 C7 P1 C4 -63.5(2) . . . . ?
C9 C7 P1 Ir1 -62.9(2) . . . . ?
C8 C7 P1 Ir1 60.5(2) . . . . ?
C3 C1 P1 C7 49.2(2) . . . . ?
C2 C1 P1 C7 -78.8(2) . . . . ?
C3 C1 P1 C4 -58.0(2) . . . . ?
C2 C1 P1 C4 173.99(18) . . . . ?
C3 C1 P1 Ir1 177.42(17) . . . . ?
C2 C1 P1 Ir1 49.4(2) . . . . ?
C5 C4 P1 C7 -162.69(17) . . . . ?
C6 C4 P1 C7 -33.9(2) . . . . ?
C5 C4 P1 C1 -52.41(19) . . . . ?
C6 C4 P1 C1 76.4(2) . . . . ?
C5 C4 P1 Ir1 72.17(18) . . . . ?
C6 C4 P1 Ir1 -159.00(17) . . . . ?
C19 Ir1 P1 C7 -105.19(12) . . . . ?
N1 Ir1 P1 C7 158.29(11) . . . . ?
P2 Ir1 P1 C7 30.21(13) . . . . ?
C19 Ir1 P1 C1 131.56(11) . . . . ?
N1 Ir1 P1 C1 35.04(11) . . . . ?
P2 Ir1 P1 C1 -93.04(12) . . . . ?
C19 Ir1 P1 C4 12.36(11) . . . . ?
N1 Ir1 P1 C4 -84.16(11) . . . . ?
P2 Ir1 P1 C4 147.76(11) . . . . ?
C17 C16 P2 C13 52.6(2) . . . . ?
C18 C16 P2 C13 178.90(18) . . . . ?
C17 C16 P2 C10 165.05(19) . . . . ?
C18 C16 P2 C10 -68.6(2) . . . . ?
C17 C16 P2 Ir1 -69.4(2) . . . . ?
C18 C16 P2 Ir1 56.9(2) . . . . ?
C15 C13 P2 C16 51.0(2) . . . . ?
C14 C13 P2 C16 -178.4(2) . . . . ?
C15 C13 P2 C10 -55.9(2) . . . . ?
C14 C13 P2 C10 74.7(2) . . . . ?
C15 C13 P2 Ir1 177.60(17) . . . . ?
C14 C13 P2 Ir1 -51.8(2) . . . . ?
C11 C10 P2 C16 -158.41(19) . . . . ?
C12 C10 P2 C16 -30.9(2) . . . . ?
C11 C10 P2 C13 -52.1(2) . . . . ?
C12 C10 P2 C13 75.4(2) . . . . ?
C11 C10 P2 Ir1 73.1(2) . . . . ?
C12 C10 P2 Ir1 -159.37(17) . . . . ?
C19 Ir1 P2 C16 -84.64(12) . . . . ?
N1 Ir1 P2 C16 12.68(11) . . . . ?
P1 Ir1 P2 C16 139.86(12) . . . . ?
C19 Ir1 P2 C13 158.85(11) . . . . ?
N1 Ir1 P2 C13 -103.84(11) . . . . ?
P1 Ir1 P2 C13 23.34(13) . . . . ?
C19 Ir1 P2 C10 34.94(11) . . . . ?
N1 Ir1 P2 C10 132.25(11) . . . . ?
P1 Ir1 P2 C10 -100.57(12) . . . . ?
